data_7013248
loop_
_publ_author_name
'Vojt\<ech Kub\'i\<cek'
'Pavel Vojt\'i\<sek'
'Jakub Rudovsk\'y'
'Petr Hermann'
'Ivan Luke\<s'

_publ_section_title
;
 Complexes of divalent transition metal ions with
 bis(aminomethyl)phosphinic acid in aqueous solution and in the solid
 state
;
_journal_issue 20
_journal_name_full 'Dalton Trans.'
_journal_page_first 3927
_journal_page_last 3938
_journal_paper_doi 10.1039/b305844a
_journal_year 2003
_chemical_formula_moiety (Ni((H3NCH2)2P(O)OH)2(H2O)2Cl2)Cl2
_chemical_formula_sum 'C4 H24 Cl4 N4 Ni O6 P2'
_chemical_formula_weight 486.72
_chemical_name_common 'all-trans-(Ni(H2L-O)2(H2O)2Cl2)Cl2 (L = (H2NCH2)2P(O)OH )'
_chemical_name_systematic
;
all-trans-(Ni(H2L-O)2(H2O)2Cl2)Cl2 (L = (H2NCH2)2P(O)OH )
;
_space_group_IT_number 14
_symmetry_cell_setting monoclinic
_symmetry_Int_Tables_number 14
_symmetry_space_group_name_Hall '-P 2yn'
_symmetry_space_group_name_H-M 'P 1 21/n 1'
_atom_sites_solution_hydrogens geom
_atom_sites_solution_primary direct
_atom_sites_solution_secondary difmap
_audit_creation_method SHELXL-97
_cell_angle_alpha 90.00
_cell_angle_beta 103.0420(19)
_cell_angle_gamma 90.00
_cell_formula_units_Z 2
_cell_length_a 8.2110(3)
_cell_length_b 7.8530(2)
_cell_length_c 13.2350(5)
_cell_measurement_reflns_used 'all data (CCD)'
_cell_measurement_temperature 150(1)
_cell_measurement_theta_max 27.53
_cell_measurement_theta_min 3.16
_cell_volume 831.39(5)
_computing_cell_refinement 'COLLECT and DENZO'
_computing_data_collection 'COLLECT (Hooft, 1998) and DENZO (Otwinowski & Minor, 1997)'
_computing_data_reduction 'COLLECT and DENZO'
_computing_structure_refinement 'SHELXL-97 (Sheldrick, 1997)'
_computing_structure_solution 'SIR92 (Altomare et al., 1994)'
_diffrn_ambient_temperature 150(1)
_diffrn_detector_area_resol_mean 9.091
_diffrn_measured_fraction_theta_full 0.994
_diffrn_measured_fraction_theta_max 0.994
_diffrn_measurement_device_type 'Nonius KappaCCD area detector'
_diffrn_measurement_method '\f and \w scans to fill the Ewald sphere'
_diffrn_radiation_monochromator graphite
_diffrn_radiation_source 'fine-focus sealed tube'
_diffrn_radiation_type MoK\a
_diffrn_radiation_wavelength 0.71070
_diffrn_reflns_av_R_equivalents 0.0321
_diffrn_reflns_av_sigmaI/netI 0.0439
_diffrn_reflns_limit_h_max 10
_diffrn_reflns_limit_h_min 0
_diffrn_reflns_limit_k_max 10
_diffrn_reflns_limit_k_min 0
_diffrn_reflns_limit_l_max 16
_diffrn_reflns_limit_l_min -17
_diffrn_reflns_number 3648
_diffrn_reflns_theta_full 27.53
_diffrn_reflns_theta_max 27.53
_diffrn_reflns_theta_min 3.16
_exptl_absorpt_coefficient_mu 2.029
_exptl_crystal_colour 'pale green'
_exptl_crystal_density_diffrn 1.944
_exptl_crystal_density_meas ?
_exptl_crystal_density_method 'not measured'
_exptl_crystal_description irregular
_exptl_crystal_F_000 500
_exptl_crystal_size_max 0.5mm
_exptl_crystal_size_mid 0.4mm
_exptl_crystal_size_min 0.35mm
_refine_diff_density_max 0.750
_refine_diff_density_min -1.182
_refine_diff_density_rms 0.129
_refine_ls_extinction_coef 0.0045(18)
_refine_ls_extinction_expression Fc^*^=kFc[1+0.001xFc^2^\l^3^/sin(2\q)]^-1/4^
_refine_ls_extinction_method SHELXL
_refine_ls_goodness_of_fit_ref 1.069
_refine_ls_hydrogen_treatment mixed
_refine_ls_matrix_type full
_refine_ls_number_parameters 146
_refine_ls_number_reflns 1910
_refine_ls_number_restraints 0
_refine_ls_restrained_S_all 1.069
_refine_ls_R_factor_all 0.0429
_refine_ls_R_factor_gt 0.0367
_refine_ls_shift/su_max 0.003
_refine_ls_shift/su_mean 0.000
_refine_ls_structure_factor_coef Fsqd
_refine_ls_weighting_details 'calc w=1/[\s^2^(Fo^2^)+(0.0659P)^2^+0.0922P] where P=(Fo^2^+2Fc^2^)/3'
_refine_ls_weighting_scheme calc
_refine_ls_wR_factor_gt 0.0992
_refine_ls_wR_factor_ref 0.1040
_reflns_number_gt 1643
_reflns_number_total 1910
_reflns_threshold_expression >2sigma(I)
_cod_data_source_file b305844a.txt
_cod_data_source_block n6end
_cod_depositor_comments
;
The following automatic conversions were performed:

'_exptl_crystal_density_meas' value '--' was changed to '?' - the
value is perceived as not measured.

Automatic conversion script
Id: cif_fix_values 3008 2015-01-20 13:52:24Z robertas 
;
_cod_original_sg_symbol_H-M P2(1)/n
_cod_database_code 7013248

loop_
_symmetry_equiv_pos_as_xyz
'x, y, z'
'-x+1/2, y+1/2, -z+1/2'
'-x, -y, -z'
'x-1/2, -y-1/2, z-1/2'

loop_
_atom_site_label
_atom_site_type_symbol
_atom_site_fract_x
_atom_site_fract_y
_atom_site_fract_z
_atom_site_U_iso_or_equiv
_atom_site_adp_type
_atom_site_occupancy
_atom_site_symmetry_multiplicity
_atom_site_calc_flag
_atom_site_refinement_flags
_atom_site_disorder_assembly
_atom_site_disorder_group
Ni Ni 1.0000 0.5000 0.5000 0.01245(17) Uani 1 2 d S . .
Cl1 Cl 1.23325(7) 0.51759(6) 0.41944(4) 0.01725(19) Uani 1 1 d . . .
O3W O 1.0263(2) 0.2355(2) 0.51103(12) 0.0183(4) Uani 1 1 d . . .
H1W H 1.087(4) 0.185(4) 0.476(2) 0.038(8) Uiso 1 1 d . . .
H2W H 1.019(4) 0.187(5) 0.569(3) 0.070(11) Uiso 1 1 d . . .
P P 0.67542(7) 0.49118(6) 0.28910(4) 0.01229(19) Uani 1 1 d . . .
O1 O 0.85064(17) 0.46090(18) 0.35253(10) 0.0157(3) Uani 1 1 d . . .
O2 O 0.6559(2) 0.51382(16) 0.17442(12) 0.0180(4) Uani 1 1 d . . .
C1 C 0.5894(3) 0.6767(3) 0.34168(15) 0.0151(4) Uani 1 1 d . . .
H11 H 0.546(3) 0.643(3) 0.3996(16) 0.013(5) Uiso 1 1 d . . .
H12 H 0.681(3) 0.758(3) 0.3660(16) 0.020(6) Uiso 1 1 d . . .
C2 C 0.5452(3) 0.3109(3) 0.30887(16) 0.0168(4) Uani 1 1 d . . .
H21 H 0.441(3) 0.358(3) 0.3183(18) 0.027(6) Uiso 1 1 d . . .
H22 H 0.542(3) 0.230(3) 0.2453(17) 0.022(6) Uiso 1 1 d . . .
N1 N 0.4542(2) 0.7622(2) 0.26338(14) 0.0167(4) Uani 1 1 d . . .
H11N H 0.400(3) 0.835(3) 0.299(2) 0.036(7) Uiso 1 1 d . . .
H12N H 0.510(3) 0.823(3) 0.2152(17) 0.020(6) Uiso 1 1 d . . .
H13N H 0.375(4) 0.680(4) 0.210(2) 0.054(9) Uiso 1 1 d . . .
N2 N 0.6204(2) 0.2113(2) 0.40316(14) 0.0172(4) Uani 1 1 d . . .
H21N H 0.541(3) 0.143(3) 0.4189(17) 0.019(6) Uiso 1 1 d . . .
H22N H 0.651(4) 0.282(4) 0.457(2) 0.049(9) Uiso 1 1 d . . .
H23N H 0.706(3) 0.149(3) 0.3857(19) 0.032(7) Uiso 1 1 d . . .
Cl2 Cl 0.22087(7) 0.51469(6) 0.10370(4) 0.01782(19) Uani 1 1 d . . .

loop_
_atom_site_aniso_label
_atom_site_aniso_U_11
_atom_site_aniso_U_22
_atom_site_aniso_U_33
_atom_site_aniso_U_23
_atom_site_aniso_U_13
_atom_site_aniso_U_12
Ni 0.0093(3) 0.0142(3) 0.0129(3) -0.00120(12) 0.00043(18) -0.00089(12)
Cl1 0.0126(3) 0.0214(3) 0.0177(3) -0.00344(17) 0.0033(2) -0.00275(17)
O3W 0.0198(8) 0.0164(8) 0.0187(8) -0.0002(6) 0.0045(6) 0.0008(6)
P 0.0088(3) 0.0139(3) 0.0133(3) -0.00035(17) 0.0007(2) 0.00032(17)
O1 0.0111(8) 0.0183(7) 0.0160(7) -0.0013(6) -0.0008(6) 0.0016(6)
O2 0.0153(8) 0.0246(8) 0.0129(7) 0.0008(5) 0.0010(6) 0.0021(5)
C1 0.0128(10) 0.0151(10) 0.0158(10) 0.0001(8) -0.0001(8) 0.0018(8)
C2 0.0118(10) 0.0169(10) 0.0204(11) -0.0007(8) 0.0010(8) -0.0003(8)
N1 0.0133(9) 0.0166(8) 0.0185(9) -0.0004(7) 0.0003(7) 0.0026(7)
N2 0.0174(9) 0.0158(9) 0.0178(9) -0.0001(7) 0.0028(8) -0.0029(8)
Cl2 0.0143(3) 0.0180(3) 0.0197(3) -0.00137(17) 0.0008(2) -0.00222(17)

loop_
_atom_type_symbol
_atom_type_description
_atom_type_scat_dispersion_real
_atom_type_scat_dispersion_imag
_atom_type_scat_source
C C 0.0033 0.0016 'International Tables Vol C Tables 4.2.6.8 and 6.1.1.4'
H H 0.0000 0.0000 'International Tables Vol C Tables 4.2.6.8 and 6.1.1.4'
N N 0.0061 0.0033 'International Tables Vol C Tables 4.2.6.8 and 6.1.1.4'
O O 0.0106 0.0060 'International Tables Vol C Tables 4.2.6.8 and 6.1.1.4'
P P 0.1023 0.0942 'International Tables Vol C Tables 4.2.6.8 and 6.1.1.4'
Cl Cl 0.1484 0.1585 'International Tables Vol C Tables 4.2.6.8 and 6.1.1.4'
Ni Ni 0.3393 1.1124 'International Tables Vol C Tables 4.2.6.8 and 6.1.1.4'

loop_
_geom_angle_atom_site_label_1
_geom_angle_atom_site_label_2
_geom_angle_atom_site_label_3
_geom_angle
_geom_angle_site_symmetry_1
_geom_angle_site_symmetry_3
_geom_angle_publ_flag
O1 Ni O1 180.0 3_766 . ?
O1 Ni O3W 92.95(6) 3_766 . ?
O1 Ni O3W 87.05(6) . . ?
O1 Ni O3W 87.05(6) 3_766 3_766 ?
O1 Ni O3W 92.95(6) . 3_766 ?
O3W Ni O3W 180.00(9) . 3_766 ?
O1 Ni Cl1 87.26(4) 3_766 3_766 ?
O1 Ni Cl1 92.74(4) . 3_766 ?
O3W Ni Cl1 89.53(4) . 3_766 ?
O3W Ni Cl1 90.47(4) 3_766 3_766 ?
O1 Ni Cl1 92.74(4) 3_766 . ?
O1 Ni Cl1 87.26(4) . . ?
O3W Ni Cl1 90.47(4) . . ?
O3W Ni Cl1 89.53(4) 3_766 . ?
Cl1 Ni Cl1 180.0 3_766 . ?
Ni O3W H1W 119.3(19) . . ?
Ni O3W H2W 118(2) . . ?
H1W O3W H2W 116(3) . . ?
O2 P O1 116.82(9) . . ?
O2 P C1 109.22(9) . . ?
O1 P C1 108.40(9) . . ?
O2 P C2 107.71(9) . . ?
O1 P C2 108.23(9) . . ?
C1 P C2 105.92(10) . . ?
P O1 Ni 141.57(9) . . ?
N1 C1 P 112.63(13) . . ?
N1 C1 H11 109.2(13) . . ?
P C1 H11 109.3(13) . . ?
N1 C1 H12 109.0(14) . . ?
P C1 H12 108.3(13) . . ?
H11 C1 H12 108.2(18) . . ?
N2 C2 P 112.49(14) . . ?
N2 C2 H21 107.7(14) . . ?
P C2 H21 106.7(14) . . ?
N2 C2 H22 106.5(13) . . ?
P C2 H22 105.2(12) . . ?
H21 C2 H22 118(2) . . ?
C1 N1 H11N 107.3(17) . . ?
C1 N1 H12N 106.5(13) . . ?
H11N N1 H12N 112(2) . . ?
C1 N1 H13N 115.7(16) . . ?
H11N N1 H13N 115(2) . . ?
H12N N1 H13N 99.7(18) . . ?
C2 N2 H21N 108.6(15) . . ?
C2 N2 H22N 109.4(19) . . ?
H21N N2 H22N 106(2) . . ?
C2 N2 H23N 105.3(16) . . ?
H21N N2 H23N 112(2) . . ?
H22N N2 H23N 116(3) . . ?

loop_
_geom_bond_atom_site_label_1
_geom_bond_atom_site_label_2
_geom_bond_distance
_geom_bond_site_symmetry_2
_geom_bond_publ_flag
Ni O1 2.0802(13) 3_766 ?
Ni O1 2.0802(13) . ?
Ni O3W 2.0901(16) . ?
Ni O3W 2.0901(16) 3_766 ?
Ni Cl1 2.3970(6) 3_766 ?
Ni Cl1 2.3970(6) . ?
O3W H1W 0.85(3) . ?
O3W H2W 0.87(3) . ?
P O2 1.5004(16) . ?
P O1 1.5120(15) . ?
P C1 1.824(2) . ?
P C2 1.828(2) . ?
C1 N1 1.496(2) . ?
C1 H11 0.95(2) . ?
C1 H12 0.98(2) . ?
C2 N2 1.484(3) . ?
C2 H21 0.96(2) . ?
C2 H22 1.05(2) . ?
N1 H11N 0.91(3) . ?
N1 H12N 0.99(2) . ?
N1 H13N 1.07(3) . ?
N2 H21N 0.90(3) . ?
N2 H22N 0.90(3) . ?
N2 H23N 0.92(3) . ?
